data_4130564
loop_
_publ_author_name
'Bellows, Sarina M.'
'Arnet, Nicholas A.'
'Gurubasavaraj, Prabhuodeyara M.'
'Brennessel, William W.'
'Bill, Eckhard'
'Cundari, Thomas R.'
'Holland, Patrick L.'

_publ_section_title
;
 The Mechanism of N-N Double Bond Cleavage by an Iron(II) Hydride Complex.
;
_journal_issue 37
_journal_name_full 'Journal of the American Chemical Society'
_journal_page_first 12112
_journal_page_last 12123
_journal_paper_doi 10.1021/jacs.6b04654
_journal_volume 138
_journal_year 2016
_chemical_formula_moiety 'C29 H41 Cl Fe N2 O'
_chemical_formula_sum 'C29 H41 Cl Fe N2 O'
_chemical_formula_weight 524.94
_chemical_name_common holpg01
_space_group_IT_number 14
_space_group_name_Hall '-P 2yn'
_space_group_name_H-M_alt 'P 1 21/n 1'
_symmetry_cell_setting monoclinic
_symmetry_space_group_name_H-M 'P 1 21/n 1'
_atom_sites_solution_hydrogens geom
_atom_sites_solution_primary direct
_atom_sites_solution_secondary difmap
_audit_creation_method SHELXL-97
_cell_angle_alpha 90.00
_cell_angle_beta 96.811(2)
_cell_angle_gamma 90.00
_cell_formula_units_Z 4
_cell_length_a 8.2811(6)
_cell_length_b 16.2945(12)
_cell_length_c 20.4576(16)
_cell_measurement_reflns_used 3964
_cell_measurement_temperature 100.0(1)
_cell_measurement_theta_max 37.51
_cell_measurement_theta_min 2.56
_cell_volume 2741.0(4)
_computing_cell_refinement 'SAINT (Bruker, 2009)'
_computing_data_collection 'APEX2 (Bruker, 2010)'
_computing_data_reduction 'SAINT (Bruker, 2009)'
_computing_molecular_graphics 'SHELXTL (Sheldrick, 2008)'
_computing_publication_material 'SHELXTL (Sheldrick, 2008)'
_computing_structure_refinement 'SHELXL-97 (Sheldrick, 2008)'
_computing_structure_solution 'SIR97 (Altomare et al., 1999)'
_diffrn_ambient_temperature 100.0(1)
_diffrn_measured_fraction_theta_full 0.995
_diffrn_measured_fraction_theta_max 0.995
_diffrn_measurement_device_type 'Bruker SMART APEX II CCD Platform'
_diffrn_measurement_method 'area detector, \w scans per \f'
_diffrn_radiation_monochromator graphite
_diffrn_radiation_source 'fine-focus sealed tube'
_diffrn_radiation_type MoK\a
_diffrn_radiation_wavelength 0.71073
_diffrn_reflns_av_R_equivalents 0.0430
_diffrn_reflns_av_sigmaI/netI 0.0297
_diffrn_reflns_limit_h_max 14
_diffrn_reflns_limit_h_min -14
_diffrn_reflns_limit_k_max 28
_diffrn_reflns_limit_k_min -28
_diffrn_reflns_limit_l_max 35
_diffrn_reflns_limit_l_min -35
_diffrn_reflns_number 98939
_diffrn_reflns_theta_full 37.78
_diffrn_reflns_theta_max 37.78
_diffrn_reflns_theta_min 1.60
_diffrn_standards_number 0
_exptl_absorpt_coefficient_mu 0.671
_exptl_absorpt_correction_T_max 0.8775
_exptl_absorpt_correction_T_min 0.8139
_exptl_absorpt_correction_type multi-scan
_exptl_absorpt_process_details 'SADABS (Sheldrick, 2008)'
_exptl_crystal_colour yellow
_exptl_crystal_density_diffrn 1.272
_exptl_crystal_density_method 'not measured'
_exptl_crystal_description block
_exptl_crystal_F_000 1120
_exptl_crystal_size_max 0.32
_exptl_crystal_size_mid 0.24
_exptl_crystal_size_min 0.20
_refine_diff_density_max 0.638
_refine_diff_density_min -0.439
_refine_diff_density_rms 0.072
_refine_ls_extinction_method none
_refine_ls_goodness_of_fit_ref 1.042
_refine_ls_hydrogen_treatment constr
_refine_ls_matrix_type full
_refine_ls_number_parameters 327
_refine_ls_number_reflns 14621
_refine_ls_number_restraints 3
_refine_ls_restrained_S_all 1.042
_refine_ls_R_factor_all 0.0551
_refine_ls_R_factor_gt 0.0370
_refine_ls_shift/su_max 0.001
_refine_ls_shift/su_mean 0.000
_refine_ls_structure_factor_coef Fsqd
_refine_ls_weighting_details 'calc w=1/[\s^2^(Fo^2^)+(0.0463P)^2^+0.7638P] where P=(Fo^2^+2Fc^2^)/3'
_refine_ls_weighting_scheme calc
_refine_ls_wR_factor_gt 0.0902
_refine_ls_wR_factor_ref 0.0993
_reflns_number_gt 11346
_reflns_number_total 14621
_reflns_threshold_expression >2sigma(I)
_cod_data_source_file ja6b04654_si_002.cif
_cod_data_source_block 1a-THF
_cod_database_code 4130564

loop_
_symmetry_equiv_pos_as_xyz
'x, y, z'
'-x+1/2, y+1/2, -z+1/2'
'-x, -y, -z'
'x-1/2, -y-1/2, z-1/2'

loop_
_atom_site_label
_atom_site_type_symbol
_atom_site_fract_x
_atom_site_fract_y
_atom_site_fract_z
_atom_site_U_iso_or_equiv
_atom_site_adp_type
_atom_site_occupancy
_atom_site_symmetry_multiplicity
_atom_site_calc_flag
_atom_site_refinement_flags
_atom_site_disorder_assembly
_atom_site_disorder_group
Fe1 Fe 0.988172(16) 0.089514(8) 0.780856(6) 0.01354(3) Uani 1 1 d . . .
Cl1 Cl 1.07782(3) -0.040385(15) 0.801409(13) 0.02355(5) Uani 1 1 d . . .
N11 N 1.06701(11) 0.17875(5) 0.84349(4) 0.01761(14) Uani 1 1 d . . .
N21 N 1.01251(9) 0.15933(5) 0.70235(4) 0.01371(12) Uani 1 1 d . . .
C11 C 1.2192(2) 0.30301(8) 0.88045(6) 0.0370(3) Uani 1 1 d . . .
H11A H 1.2639 0.2724 0.9197 0.056 Uiso 1 1 calc R . .
H11B H 1.1321 0.3393 0.8917 0.056 Uiso 1 1 calc R . .
H11C H 1.3053 0.3359 0.8644 0.056 Uiso 1 1 calc R . .
C21 C 1.15142(13) 0.24358(6) 0.82743(5) 0.01967(16) Uani 1 1 d . . .
C31 C 1.17746(12) 0.26274(6) 0.76266(5) 0.01792(15) Uani 1 1 d . . .
H31A H 1.2557 0.3042 0.7578 0.021 Uiso 1 1 calc R . .
C41 C 1.10136(11) 0.22780(5) 0.70418(4) 0.01471(14) Uani 1 1 d . . .
C51 C 1.11966(12) 0.27342(6) 0.64120(5) 0.01960(16) Uani 1 1 d . . .
H51A H 1.1537 0.2351 0.6086 0.029 Uiso 1 1 calc R . .
H51B H 1.2019 0.3165 0.6500 0.029 Uiso 1 1 calc R . .
H51C H 1.0153 0.2983 0.6242 0.029 Uiso 1 1 calc R . .
C12 C 1.02089(12) 0.17093(6) 0.90856(4) 0.01794(15) Uani 1 1 d . A .
C22 C 1.10756(13) 0.11842(6) 0.95432(5) 0.01987(16) Uani 1 1 d . . .
C32 C 1.04708(15) 0.10504(7) 1.01444(5) 0.0252(2) Uani 1 1 d . . .
H32A H 1.1030 0.0686 1.0456 0.030 Uiso 1 1 calc R . .
C42 C 0.90781(16) 0.14366(8) 1.02943(5) 0.0281(2) Uani 1 1 d . . .
H42A H 0.8684 0.1337 1.0705 0.034 Uiso 1 1 calc R . .
C52 C 0.82566(15) 0.19709(8) 0.98439(6) 0.0284(2) Uani 1 1 d . A .
H52A H 0.7310 0.2244 0.9953 0.034 Uiso 1 1 calc R . .
C62 C 0.87965(14) 0.21153(7) 0.92330(5) 0.02415(19) Uani 1 1 d D . .
C92 C 0.8041(5) 0.2723(3) 0.8705(2) 0.0275(5) Uani 0.563(4) 1 d PD A 1
H92A H 0.8808 0.3183 0.8674 0.033 Uiso 0.563(4) 1 calc PR A 1
H92B H 0.7899 0.2440 0.8274 0.033 Uiso 0.563(4) 1 calc PR A 1
C102 C 0.6409(4) 0.30683(18) 0.88424(15) 0.0429(8) Uani 0.563(4) 1 d PD A 1
H10A H 0.6001 0.3447 0.8489 0.064 Uiso 0.563(4) 1 calc PR A 1
H10B H 0.6541 0.3362 0.9263 0.064 Uiso 0.563(4) 1 calc PR A 1
H10C H 0.5632 0.2618 0.8863 0.064 Uiso 0.563(4) 1 calc PR A 1
C92' C 0.7639(6) 0.2611(3) 0.8764(3) 0.0275(5) Uani 0.437(4) 1 d PD A 5
H92C H 0.6598 0.2309 0.8677 0.033 Uiso 0.437(4) 1 calc PR A 5
H92D H 0.8099 0.2665 0.8340 0.033 Uiso 0.437(4) 1 calc PR A 5
C10' C 0.7306(5) 0.3458(2) 0.90172(19) 0.0432(9) Uani 0.437(4) 1 d PD A 5
H10G H 0.6577 0.3753 0.8685 0.065 Uiso 0.437(4) 1 calc PR A 5
H10H H 0.8332 0.3759 0.9107 0.065 Uiso 0.437(4) 1 calc PR A 5
H10I H 0.6793 0.3410 0.9423 0.065 Uiso 0.437(4) 1 calc PR A 5
C72 C 1.26393(14) 0.07784(8) 0.94100(5) 0.0276(2) Uani 1 1 d . . .
H72A H 1.2809 0.0875 0.8945 0.033 Uiso 1 1 calc R . .
H72B H 1.2546 0.0179 0.9474 0.033 Uiso 1 1 calc R . .
C82 C 1.41052(17) 0.10956(10) 0.98544(8) 0.0392(3) Uani 1 1 d . . .
H82A H 1.5092 0.0830 0.9736 0.059 Uiso 1 1 calc R . .
H82B H 1.3976 0.0970 1.0314 0.059 Uiso 1 1 calc R . .
H82C H 1.4193 0.1691 0.9800 0.059 Uiso 1 1 calc R . .
C13 C 0.91103(11) 0.13849(5) 0.64295(4) 0.01478(14) Uani 1 1 d . . .
C23 C 0.76719(12) 0.18321(6) 0.62483(5) 0.01782(15) Uani 1 1 d . . .
C33 C 0.66360(13) 0.15790(7) 0.56957(5) 0.02314(18) Uani 1 1 d . . .
H33A H 0.5677 0.1884 0.5562 0.028 Uiso 1 1 calc R . .
C43 C 0.69827(14) 0.08924(7) 0.53408(5) 0.02416(19) Uani 1 1 d . . .
H43A H 0.6251 0.0719 0.4974 0.029 Uiso 1 1 calc R . .
C53 C 0.84062(13) 0.04567(7) 0.55231(5) 0.02133(17) Uani 1 1 d . . .
H53A H 0.8643 -0.0012 0.5275 0.026 Uiso 1 1 calc R . .
C63 C 0.94958(12) 0.06939(6) 0.60632(4) 0.01679(15) Uani 1 1 d . . .
C73 C 0.71798(12) 0.25600(6) 0.66385(5) 0.02119(17) Uani 1 1 d . . .
H73A H 0.6970 0.3036 0.6339 0.025 Uiso 1 1 calc R . .
H73B H 0.8092 0.2706 0.6976 0.025 Uiso 1 1 calc R . .
C83 C 0.56635(14) 0.23939(7) 0.69777(7) 0.0282(2) Uani 1 1 d . . .
H83A H 0.5398 0.2884 0.7222 0.042 Uiso 1 1 calc R . .
H83B H 0.5872 0.1932 0.7283 0.042 Uiso 1 1 calc R . .
H83C H 0.4750 0.2259 0.6646 0.042 Uiso 1 1 calc R . .
C93 C 1.10377(12) 0.02048(6) 0.62314(5) 0.01955(16) Uani 1 1 d . . .
H93A H 1.0941 -0.0317 0.5982 0.023 Uiso 1 1 calc R . .
H93B H 1.1149 0.0067 0.6706 0.023 Uiso 1 1 calc R . .
C103 C 1.25793(13) 0.06479(7) 0.60818(6) 0.02429(19) Uani 1 1 d . . .
H10D H 1.3494 0.0262 0.6126 0.036 Uiso 1 1 calc R . .
H10E H 1.2814 0.1102 0.6392 0.036 Uiso 1 1 calc R . .
H10F H 1.2418 0.0863 0.5631 0.036 Uiso 1 1 calc R . .
O14 O 0.74128(9) 0.06378(5) 0.77806(4) 0.02100(13) Uani 1 1 d . . .
C14 C 0.66446(14) 0.00886(8) 0.72690(6) 0.0274(2) Uani 1 1 d . . .
H14A H 0.7373 -0.0375 0.7195 0.033 Uiso 1 1 calc R . .
H14B H 0.6371 0.0387 0.6849 0.033 Uiso 1 1 calc R . .
C24 C 0.51192(16) -0.02136(10) 0.75335(7) 0.0373(3) Uani 1 1 d . . .
H24A H 0.4814 -0.0769 0.7365 0.045 Uiso 1 1 calc R . .
H24B H 0.4197 0.0166 0.7415 0.045 Uiso 1 1 calc R . .
C34 C 0.56185(16) -0.02261(8) 0.82741(7) 0.0310(2) Uani 1 1 d . . .
H34A H 0.4658 -0.0201 0.8519 0.037 Uiso 1 1 calc R . .
H34B H 0.6259 -0.0723 0.8410 0.037 Uiso 1 1 calc R . .
C44 C 0.66396(16) 0.05382(8) 0.83810(6) 0.0301(2) Uani 1 1 d . . .
H44A H 0.5952 0.1019 0.8452 0.036 Uiso 1 1 calc R . .
H44B H 0.7468 0.0474 0.8768 0.036 Uiso 1 1 calc R . .

loop_
_atom_site_aniso_label
_atom_site_aniso_U_11
_atom_site_aniso_U_22
_atom_site_aniso_U_33
_atom_site_aniso_U_23
_atom_site_aniso_U_13
_atom_site_aniso_U_12
Fe1 0.01646(6) 0.01186(5) 0.01234(5) 0.00024(4) 0.00186(4) -0.00167(4)
Cl1 0.02996(12) 0.01501(9) 0.02494(11) 0.00327(8) 0.00014(9) 0.00289(8)
N11 0.0237(4) 0.0161(3) 0.0136(3) -0.0021(2) 0.0042(3) -0.0040(3)
N21 0.0150(3) 0.0132(3) 0.0130(3) 0.0005(2) 0.0018(2) -0.0006(2)
C11 0.0624(9) 0.0280(5) 0.0206(5) -0.0075(4) 0.0044(5) -0.0220(6)
C21 0.0257(4) 0.0166(4) 0.0168(4) -0.0030(3) 0.0026(3) -0.0055(3)
C31 0.0204(4) 0.0157(3) 0.0182(4) -0.0012(3) 0.0045(3) -0.0046(3)
C41 0.0153(3) 0.0137(3) 0.0157(3) 0.0015(3) 0.0045(3) 0.0004(3)
C51 0.0218(4) 0.0189(4) 0.0188(4) 0.0043(3) 0.0053(3) -0.0016(3)
C12 0.0225(4) 0.0182(4) 0.0135(3) -0.0030(3) 0.0037(3) -0.0033(3)
C22 0.0228(4) 0.0216(4) 0.0151(4) -0.0025(3) 0.0015(3) -0.0036(3)
C32 0.0352(6) 0.0252(5) 0.0155(4) 0.0000(3) 0.0037(4) -0.0041(4)
C42 0.0366(6) 0.0307(5) 0.0190(4) -0.0053(4) 0.0116(4) -0.0097(4)
C52 0.0281(5) 0.0351(6) 0.0236(5) -0.0110(4) 0.0097(4) -0.0016(4)
C62 0.0285(5) 0.0255(5) 0.0187(4) -0.0067(3) 0.0037(3) 0.0027(4)
C92 0.0283(17) 0.0285(12) 0.0271(10) -0.0011(8) 0.0087(11) 0.0071(11)
C102 0.0461(16) 0.0387(14) 0.0465(15) 0.0014(11) 0.0166(12) 0.0197(12)
C92' 0.0283(17) 0.0285(12) 0.0271(10) -0.0011(8) 0.0087(11) 0.0071(11)
C10' 0.056(2) 0.0264(15) 0.0462(19) -0.0009(13) 0.0013(16) 0.0068(14)
C72 0.0238(5) 0.0383(6) 0.0194(4) -0.0039(4) -0.0027(3) 0.0044(4)
C82 0.0267(6) 0.0441(7) 0.0446(8) -0.0019(6) -0.0049(5) -0.0044(5)
C13 0.0155(3) 0.0158(3) 0.0130(3) 0.0016(3) 0.0017(3) -0.0007(3)
C23 0.0174(4) 0.0179(4) 0.0179(4) 0.0028(3) 0.0010(3) 0.0002(3)
C33 0.0197(4) 0.0274(5) 0.0209(4) 0.0036(4) -0.0036(3) 0.0010(3)
C43 0.0241(5) 0.0301(5) 0.0168(4) 0.0008(4) -0.0036(3) -0.0030(4)
C53 0.0254(5) 0.0239(4) 0.0144(4) -0.0019(3) 0.0010(3) -0.0021(3)
C63 0.0194(4) 0.0174(4) 0.0137(3) 0.0001(3) 0.0023(3) -0.0005(3)
C73 0.0176(4) 0.0185(4) 0.0273(4) 0.0010(3) 0.0022(3) 0.0025(3)
C83 0.0231(5) 0.0241(5) 0.0389(6) -0.0003(4) 0.0099(4) 0.0037(4)
C93 0.0234(4) 0.0183(4) 0.0170(4) -0.0018(3) 0.0023(3) 0.0030(3)
C103 0.0204(4) 0.0266(5) 0.0257(5) -0.0060(4) 0.0019(4) 0.0015(4)
O14 0.0181(3) 0.0225(3) 0.0229(3) 0.0017(3) 0.0046(3) -0.0038(2)
C14 0.0232(5) 0.0328(5) 0.0258(5) -0.0009(4) 0.0007(4) -0.0107(4)
C24 0.0268(6) 0.0481(8) 0.0362(6) 0.0080(6) 0.0002(5) -0.0181(5)
C34 0.0290(5) 0.0297(5) 0.0357(6) 0.0066(5) 0.0098(4) -0.0052(4)
C44 0.0292(5) 0.0326(6) 0.0311(5) 0.0001(4) 0.0135(4) -0.0047(4)

loop_
_atom_type_symbol
_atom_type_description
_atom_type_scat_dispersion_real
_atom_type_scat_dispersion_imag
_atom_type_scat_source
C C 0.0033 0.0016 'International Tables Vol C Tables 4.2.6.8 and 6.1.1.4'
H H 0.0000 0.0000 'International Tables Vol C Tables 4.2.6.8 and 6.1.1.4'
N N 0.0061 0.0033 'International Tables Vol C Tables 4.2.6.8 and 6.1.1.4'
O O 0.0106 0.0060 'International Tables Vol C Tables 4.2.6.8 and 6.1.1.4'
Cl Cl 0.1484 0.1585 'International Tables Vol C Tables 4.2.6.8 and 6.1.1.4'
Fe Fe 0.3463 0.8444 'International Tables Vol C Tables 4.2.6.8 and 6.1.1.4'

loop_
_geom_angle_atom_site_label_1
_geom_angle_atom_site_label_2
_geom_angle_atom_site_label_3
_geom_angle
N11 Fe1 N21 92.56(3)
N11 Fe1 O14 114.19(3)
N21 Fe1 O14 106.56(3)
N11 Fe1 Cl1 119.10(3)
N21 Fe1 Cl1 128.25(2)
O14 Fe1 Cl1 96.67(2)
C21 N11 C12 120.40(8)
C21 N11 Fe1 124.18(6)
C12 N11 Fe1 115.37(6)
C41 N21 C13 119.18(7)
C41 N21 Fe1 124.15(6)
C13 N21 Fe1 116.20(6)
C21 C11 H11A 109.5
C21 C11 H11B 109.5
H11A C11 H11B 109.5
C21 C11 H11C 109.5
H11A C11 H11C 109.5
H11B C11 H11C 109.5
N11 C21 C31 123.69(9)
N11 C21 C11 119.54(9)
C31 C21 C11 116.72(9)
C21 C31 C41 127.62(8)
C21 C31 H31A 116.2
C41 C31 H31A 116.2
N21 C41 C31 123.56(8)
N21 C41 C51 119.88(8)
C31 C41 C51 116.53(8)
C41 C51 H51A 109.5
C41 C51 H51B 109.5
H51A C51 H51B 109.5
C41 C51 H51C 109.5
H51A C51 H51C 109.5
H51B C51 H51C 109.5
C22 C12 C62 121.12(9)
C22 C12 N11 120.19(9)
C62 C12 N11 118.49(9)
C32 C22 C12 118.29(10)
C32 C22 C72 119.69(10)
C12 C22 C72 122.01(9)
C42 C32 C22 121.33(11)
C42 C32 H32A 119.3
C22 C32 H32A 119.3
C32 C42 C52 119.74(10)
C32 C42 H42A 120.1
C52 C42 H42A 120.1
C42 C52 C62 121.12(11)
C42 C52 H52A 119.4
C62 C52 H52A 119.4
C52 C62 C12 118.37(11)
C52 C62 C92' 114.4(2)
C12 C62 C92' 126.6(2)
C52 C62 C92 126.07(16)
C12 C62 C92 115.47(15)
C102 C92 C62 113.8(2)
C102 C92 H92A 108.8
C62 C92 H92A 108.8
C102 C92 H92B 108.8
C62 C92 H92B 108.8
H92A C92 H92B 107.7
C62 C92' C10' 113.5(4)
C62 C92' H92C 108.9
C10' C92' H92C 108.9
C62 C92' H92D 108.9
C10' C92' H92D 108.9
H92C C92' H92D 107.7
C22 C72 C82 112.66(10)
C22 C72 H72A 109.1
C82 C72 H72A 109.1
C22 C72 H72B 109.1
C82 C72 H72B 109.1
H72A C72 H72B 107.8
C72 C82 H82A 109.5
C72 C82 H82B 109.5
H82A C82 H82B 109.5
C72 C82 H82C 109.5
H82A C82 H82C 109.5
H82B C82 H82C 109.5
C23 C13 C63 120.74(8)
C23 C13 N21 119.54(8)
C63 C13 N21 119.52(8)
C33 C23 C13 118.63(9)
C33 C23 C73 118.71(9)
C13 C23 C73 122.64(9)
C43 C33 C23 121.19(10)
C43 C33 H33A 119.4
C23 C33 H33A 119.4
C33 C43 C53 119.69(10)
C33 C43 H43A 120.2
C53 C43 H43A 120.2
C43 C53 C63 121.30(10)
C43 C53 H53A 119.3
C63 C53 H53A 119.3
C53 C63 C13 118.43(9)
C53 C63 C93 118.95(9)
C13 C63 C93 122.62(8)
C23 C73 C83 112.82(9)
C23 C73 H73A 109.0
C83 C73 H73A 109.0
C23 C73 H73B 109.0
C83 C73 H73B 109.0
H73A C73 H73B 107.8
C73 C83 H83A 109.5
C73 C83 H83B 109.5
H83A C83 H83B 109.5
C73 C83 H83C 109.5
H83A C83 H83C 109.5
H83B C83 H83C 109.5
C63 C93 C103 114.13(9)
C63 C93 H93A 108.7
C103 C93 H93A 108.7
C63 C93 H93B 108.7
C103 C93 H93B 108.7
H93A C93 H93B 107.6
C93 C103 H10D 109.5
C93 C103 H10E 109.5
H10D C103 H10E 109.5
C93 C103 H10F 109.5
H10D C103 H10F 109.5
H10E C103 H10F 109.5
C44 O14 C14 109.68(8)
C44 O14 Fe1 121.79(7)
C14 O14 Fe1 119.01(6)
O14 C14 C24 104.69(10)
O14 C14 H14A 110.8
C24 C14 H14A 110.8
O14 C14 H14B 110.8
C24 C14 H14B 110.8
H14A C14 H14B 108.9
C14 C24 C34 102.73(10)
C14 C24 H24A 111.2
C34 C24 H24A 111.2
C14 C24 H24B 111.2
C34 C24 H24B 111.2
H24A C24 H24B 109.1
C44 C34 C24 102.41(10)
C44 C34 H34A 111.3
C24 C34 H34A 111.3
C44 C34 H34B 111.3
C24 C34 H34B 111.3
H34A C34 H34B 109.2
O14 C44 C34 105.33(10)
O14 C44 H44A 110.7
C34 C44 H44A 110.7
O14 C44 H44B 110.7
C34 C44 H44B 110.7
H44A C44 H44B 108.8

loop_
_geom_bond_atom_site_label_1
_geom_bond_atom_site_label_2
_geom_bond_distance
Fe1 N11 1.9960(8)
Fe1 N21 1.9978(8)
Fe1 O14 2.0813(8)
Fe1 Cl1 2.2658(3)
N11 C21 1.3292(12)
N11 C12 1.4336(12)
N21 C41 1.3345(11)
N21 C13 1.4339(12)
C11 C21 1.5115(15)
C11 H11A 0.9800
C11 H11B 0.9800
C11 H11C 0.9800
C21 C31 1.4027(13)
C31 C41 1.4050(13)
C31 H31A 0.9500
C41 C51 1.5106(12)
C51 H51A 0.9800
C51 H51B 0.9800
C51 H51C 0.9800
C12 C22 1.4015(14)
C12 C62 1.4072(15)
C22 C32 1.3991(14)
C22 C72 1.5073(16)
C32 C42 1.3799(17)
C32 H32A 0.9500
C42 C52 1.3860(19)
C42 H42A 0.9500
C52 C62 1.3962(15)
C52 H52A 0.9500
C62 C92' 1.508(6)
C62 C92 1.542(4)
C92 C102 1.521(4)
C92 H92A 0.9900
C92 H92B 0.9900
C102 H10A 0.9800
C102 H10B 0.9800
C102 H10C 0.9800
C92' C10' 1.512(6)
C92' H92C 0.9900
C92' H92D 0.9900
C10' H10G 0.9800
C10' H10H 0.9800
C10' H10I 0.9800
C72 C82 1.5185(18)
C72 H72A 0.9900
C72 H72B 0.9900
C82 H82A 0.9800
C82 H82B 0.9800
C82 H82C 0.9800
C13 C23 1.4080(13)
C13 C63 1.4099(13)
C23 C33 1.3978(14)
C23 C73 1.5124(14)
C33 C43 1.3823(16)
C33 H33A 0.9500
C43 C53 1.3887(16)
C43 H43A 0.9500
C53 C63 1.3957(14)
C53 H53A 0.9500
C63 C93 1.5098(14)
C73 C83 1.5290(15)
C73 H73A 0.9900
C73 H73B 0.9900
C83 H83A 0.9800
C83 H83B 0.9800
C83 H83C 0.9800
C93 C103 1.5289(15)
C93 H93A 0.9900
C93 H93B 0.9900
C103 H10D 0.9800
C103 H10E 0.9800
C103 H10F 0.9800
O14 C44 1.4599(13)
O14 C14 1.4639(14)
C14 C24 1.5143(16)
C14 H14A 0.9900
C14 H14B 0.9900
C24 C34 1.522(2)
C24 H24A 0.9900
C24 H24B 0.9900
C34 C44 1.5066(18)
C34 H34A 0.9900
C34 H34B 0.9900
C44 H44A 0.9900
C44 H44B 0.9900

loop_
_geom_torsion_atom_site_label_1
_geom_torsion_atom_site_label_2
_geom_torsion_atom_site_label_3
_geom_torsion_atom_site_label_4
_geom_torsion
N21 Fe1 N11 C21 -18.76(9)
O14 Fe1 N11 C21 -128.21(8)
Cl1 Fe1 N11 C21 118.47(8)
N21 Fe1 N11 C12 158.78(7)
O14 Fe1 N11 C12 49.33(8)
Cl1 Fe1 N11 C12 -63.98(8)
N11 Fe1 N21 C41 17.28(8)
O14 Fe1 N21 C41 133.47(7)
Cl1 Fe1 N21 C41 -113.66(7)
N11 Fe1 N21 C13 -154.81(6)
O14 Fe1 N21 C13 -38.62(7)
Cl1 Fe1 N21 C13 74.26(7)
C12 N11 C21 C31 -168.85(10)
Fe1 N11 C21 C31 8.59(15)
C12 N11 C21 C11 8.63(16)
Fe1 N11 C21 C11 -173.94(10)
N11 C21 C31 C41 11.33(18)
C11 C21 C31 C41 -166.21(11)
C13 N21 C41 C31 166.27(8)
Fe1 N21 C41 C31 -5.60(12)
C13 N21 C41 C51 -11.73(12)
Fe1 N21 C41 C51 176.40(6)
C21 C31 C41 N21 -12.96(16)
C21 C31 C41 C51 165.10(10)
C21 N11 C12 C22 -101.85(12)
Fe1 N11 C12 C22 80.50(10)
C21 N11 C12 C62 83.40(13)
Fe1 N11 C12 C62 -94.24(10)
C62 C12 C22 C32 2.14(15)
N11 C12 C22 C32 -172.46(9)
C62 C12 C22 C72 -176.69(10)
N11 C12 C22 C72 8.71(15)
C12 C22 C32 C42 -1.44(16)
C72 C22 C32 C42 177.41(11)
C22 C32 C42 C52 -0.20(17)
C32 C42 C52 C62 1.20(18)
C42 C52 C62 C12 -0.51(17)
C42 C52 C62 C92' 171.4(3)
C42 C52 C62 C92 -176.9(2)
C22 C12 C62 C52 -1.19(16)
N11 C12 C62 C52 173.50(10)
C22 C12 C62 C92' -172.0(3)
N11 C12 C62 C92' 2.7(3)
C22 C12 C62 C92 175.6(2)
N11 C12 C62 C92 -9.7(2)
C52 C62 C92 C102 -10.7(4)
C12 C62 C92 C102 172.8(3)
C52 C62 C92' C10' 60.7(4)
C12 C62 C92' C10' -128.2(3)
C32 C22 C72 C82 -66.46(15)
C12 C22 C72 C82 112.35(12)
C41 N21 C13 C23 -73.23(11)
Fe1 N21 C13 C23 99.28(8)
C41 N21 C13 C63 111.91(10)
Fe1 N21 C13 C63 -75.59(9)
C63 C13 C23 C33 -0.27(14)
N21 C13 C23 C33 -175.08(8)
C63 C13 C23 C73 177.94(9)
N21 C13 C23 C73 3.14(13)
C13 C23 C33 C43 1.68(15)
C73 C23 C33 C43 -176.61(10)
C23 C33 C43 C53 -1.81(16)
C33 C43 C53 C63 0.53(16)
C43 C53 C63 C13 0.83(15)
C43 C53 C63 C93 -178.99(9)
C23 C13 C63 C53 -0.95(13)
N21 C13 C63 C53 173.85(8)
C23 C13 C63 C93 178.87(9)
N21 C13 C63 C93 -6.33(13)
C33 C23 C73 C83 65.93(13)
C13 C23 C73 C83 -112.29(11)
C53 C63 C93 C103 108.33(10)
C13 C63 C93 C103 -71.49(12)
N11 Fe1 O14 C44 -46.65(9)
N21 Fe1 O14 C44 -147.30(8)
Cl1 Fe1 O14 C44 79.46(8)
N11 Fe1 O14 C14 170.54(7)
N21 Fe1 O14 C14 69.89(8)
Cl1 Fe1 O14 C14 -63.35(8)
C44 O14 C14 C24 12.33(13)
Fe1 O14 C14 C24 159.26(8)
O14 C14 C24 C34 -31.70(14)
C14 C24 C34 C44 38.85(14)
C14 O14 C44 C34 12.39(13)
Fe1 O14 C44 C34 -133.45(9)
C24 C34 C44 O14 -31.74(13)
